data_1549890
loop_
_publ_author_name
'Sung, Simon'
'Wang, Qingyang'
'Kr\"amer, Tobias'
'Young, Rowan D.'

_publ_section_title
;
 Synthesis and reactivity of a PC<sub>carbene</sub>P cobalt(i) complex:
 the missing link in the cobalt PXP pincer series (X = B, C, N).
;
_journal_issue 43
_journal_name_full 'Chemical science'
_journal_page_first 8234
_journal_page_last 8241
_journal_paper_doi 10.1039/c8sc02782j
_journal_volume 9
_journal_year 2018
_chemical_formula_moiety 'C47 H42 Co O P3, C32 H12 B F24'
_chemical_formula_sum 'C79 H54 B Co F24 O P3'
_chemical_formula_weight 1637.87
_space_group_crystal_system monoclinic
_space_group_IT_number 14
_space_group_name_Hall '-P 2yn'
_space_group_name_H-M_alt 'P 1 21/n 1'
_symmetry_space_group_name_Hall '-P 2yn'
_symmetry_space_group_name_H-M 'P 1 21/n 1'
_atom_sites_solution_hydrogens geom
_atom_sites_solution_primary direct
_audit_creation_date 2018-05-22
_audit_creation_method
;
Olex2 1.2
(compiled 2015.01.26 svn.r3150 for OlexSys, GUI svn.r4998)
;
_audit_update_record
;
2018-06-10 deposited with the CCDC.
2018-09-06 downloaded from the CCDC.
;
_cell_angle_alpha 90
_cell_angle_beta 104.992(5)
_cell_angle_gamma 90
_cell_formula_units_Z 4
_cell_length_a 14.3130(10)
_cell_length_b 28.967(2)
_cell_length_c 18.3198(12)
_cell_measurement_reflns_used 2851
_cell_measurement_temperature 100(2)
_cell_measurement_theta_max 62.93
_cell_measurement_theta_min 3.05
_cell_volume 7336.9(9)
_computing_molecular_graphics 'Olex2 (Dolomanov et al., 2009)'
_computing_publication_material 'Olex2 (Dolomanov et al., 2009)'
_computing_structure_refinement 'ShelXL (Sheldrick, 2008)'
_computing_structure_solution 'ShelXT (Sheldrick, 2015)'
_diffrn_ambient_temperature 100.01
_diffrn_measured_fraction_theta_full 0.982
_diffrn_measured_fraction_theta_max 0.982
_diffrn_measurement_device_type 'Bruker APEX-II CCD'
_diffrn_measurement_method '\f and \w scans'
_diffrn_radiation_type CuK\a
_diffrn_radiation_wavelength 1.54178
_diffrn_reflns_av_R_equivalents 0.2343
_diffrn_reflns_av_unetI/netI 0.2021
_diffrn_reflns_Laue_measured_fraction_full 0.982
_diffrn_reflns_Laue_measured_fraction_max 0.982
_diffrn_reflns_limit_h_max 17
_diffrn_reflns_limit_h_min -16
_diffrn_reflns_limit_k_max 34
_diffrn_reflns_limit_k_min -34
_diffrn_reflns_limit_l_max 19
_diffrn_reflns_limit_l_min -21
_diffrn_reflns_number 50478
_diffrn_reflns_point_group_measured_fraction_full 0.982
_diffrn_reflns_point_group_measured_fraction_max 0.982
_diffrn_reflns_theta_full 66.592
_diffrn_reflns_theta_max 66.592
_diffrn_reflns_theta_min 2.926
_diffrn_standards_number 0
_exptl_absorpt_coefficient_mu 3.406
_exptl_absorpt_correction_T_max 0.7528
_exptl_absorpt_correction_T_min 0.4901
_exptl_absorpt_correction_type multi-scan
_exptl_absorpt_process_details
;
SADABS-2016/2 (Bruker,2016/2) was used for absorption correction.
wR2(int) was 0.1385 before and 0.0822 after correction.
The Ratio of minimum to maximum transmission is 0.6510.
The \l/2 correction factor is Not present.
;
_exptl_crystal_colour green
_exptl_crystal_density_diffrn 1.483
_exptl_crystal_description block
_exptl_crystal_F_000 3316
_exptl_crystal_size_max 0.144
_exptl_crystal_size_mid 0.051
_exptl_crystal_size_min 0.043
_refine_diff_density_max 0.661
_refine_diff_density_min -0.835
_refine_diff_density_rms 0.109
_refine_ls_extinction_method none
_refine_ls_goodness_of_fit_ref 0.943
_refine_ls_hydrogen_treatment constr
_refine_ls_matrix_type full
_refine_ls_number_parameters 1012
_refine_ls_number_reflns 12715
_refine_ls_number_restraints 18
_refine_ls_restrained_S_all 0.942
_refine_ls_R_factor_all 0.1972
_refine_ls_R_factor_gt 0.0789
_refine_ls_shift/su_max 0.000
_refine_ls_shift/su_mean 0.000
_refine_ls_structure_factor_coef Fsqd
_refine_ls_weighting_details 'w=1/[\s^2^(Fo^2^)+(0.1147P)^2^] where P=(Fo^2^+2Fc^2^)/3'
_refine_ls_weighting_scheme calc
_refine_ls_wR_factor_gt 0.1765
_refine_ls_wR_factor_ref 0.2557
_reflns_Friedel_coverage 0.000
_reflns_number_gt 5471
_reflns_number_total 12715
_reflns_threshold_expression 'I > 2\s(I)'
_cod_data_source_file c8sc02782j3.cif
_cod_data_source_block Compound_7
_cod_depositor_comments 'Adding full bibliography for 1549887--1549897.cif.'
_cod_original_cell_volume 7336.8(9)
_cod_database_code 1549890
_shelx_space_group_comment
;
The symmetry employed for this shelxl refinement is uniquely defined
by the following loop, which should always be used as a source of
symmetry information in preference to the above space-group names.
They are only intended as comments.
;
_olex2_refinement_description
;
1. Fixed Uiso
 At 1.2 times of:
  All C(H) groups
 At 1.5 times of:
  All C(H,H,H) groups
2. Uiso/Uaniso restraints and constraints
Uanis(F23A) \\sim Ueq, Uanis(F21A) \\sim Ueq, Uanis(F22A) \\sim Ueq: with sigma
of 0.1 and sigma for terminal atoms of 0.2
3. Others
 Fixed Sof: F22B(0.6) F22A(0.4) F23B(0.6) F23A(0.4) F21A(0.4) F21B(0.6)
4.a Aromatic/amide H refined with riding coordinates:
 C77(H77), C65(H65), C11(H11), C13(H13), C69(H69), C53(H53), C44(H44),
 C49(H49), C61(H61), C28(H28), C34(H34), C10(H10), C67(H67), C24(H24), C73(H73),
  C26(H26), C17(H17), C7(H7), C25(H25), C35(H35), C36(H36), C4(H4), C51(H51),
 C57(H57), C6(H6), C75(H75), C20(H20), C5(H5), C23(H23), C22(H22), C32(H32),
 C30(H30), C40(H40), C59(H59), C12(H12), C29(H29), C37(H37), C38(H38), C31(H31),
  C16(H16), C42(H42), C18(H18), C43(H43), C41(H41), C19(H19)
4.b Idealised Me refined as rotating group:
 C47(H47A,H47B,H47C), C46(H46A,H46B,H46C), C45(H45A,H45B,H45C)
;
_shelx_shelxl_version_number 2014/7
_olex2_submission_special_instructions 'No special instructions were received'

loop_
_space_group_symop_operation_xyz
'x, y, z'
'-x+1/2, y+1/2, -z+1/2'
'-x, -y, -z'
'x-1/2, -y-1/2, z-1/2'

loop_
_atom_site_label
_atom_site_type_symbol
_atom_site_fract_x
_atom_site_fract_y
_atom_site_fract_z
_atom_site_U_iso_or_equiv
_atom_site_adp_type
_atom_site_occupancy
_atom_site_site_symmetry_order
_atom_site_calc_flag
_atom_site_refinement_flags_posn
_atom_site_refinement_flags_adp
_atom_site_refinement_flags_occupancy
_atom_site_disorder_assembly
_atom_site_disorder_group
Co1 Co 0.55465(10) 0.71826(4) 0.55584(6) 0.0298(3) Uani 1 1 d . . . . .
P2 P 0.48012(16) 0.71509(7) 0.43465(10) 0.0300(5) Uani 1 1 d . . . . .
P1 P 0.70836(17) 0.69294(7) 0.56504(10) 0.0319(5) Uani 1 1 d . . . . .
P3 P 0.48910(17) 0.65779(7) 0.60005(10) 0.0319(5) Uani 1 1 d . . . . .
F18 F 0.5183(4) 0.65830(16) 0.9355(2) 0.0464(13) Uani 1 1 d . . . . .
F20 F 0.4347(4) 0.38936(15) 0.9098(2) 0.0477(14) Uani 1 1 d . . . . .
F1 F 0.4167(4) 0.48561(18) 0.5342(2) 0.0480(14) Uani 1 1 d . . . . .
F19 F 0.4286(4) 0.43944(16) 0.9943(2) 0.0449(13) Uani 1 1 d . . . . .
F16 F 0.4000(4) 0.68141(17) 0.9793(2) 0.0488(14) Uani 1 1 d . . . . .
F11 F 0.2152(4) 0.56005(17) 1.0197(2) 0.0474(14) Uani 1 1 d . . . . .
F12 F 0.1321(4) 0.49994(16) 1.0328(2) 0.0493(14) Uani 1 1 d . . . . .
F17 F 0.4638(4) 0.72753(15) 0.9137(2) 0.0464(13) Uani 1 1 d . . . . .
F3 F 0.2954(4) 0.47847(17) 0.4378(2) 0.0494(14) Uani 1 1 d . . . . .
F14 F 0.1631(4) 0.75455(17) 0.7128(2) 0.0532(15) Uani 1 1 d . . . . .
F2 F 0.3691(4) 0.54273(16) 0.4598(2) 0.0474(13) Uani 1 1 d . . . . .
F10 F 0.0602(4) 0.56285(18) 0.9906(3) 0.0498(14) Uani 1 1 d . . . . .
F21 F 0.5664(4) 0.41763(19) 0.9811(3) 0.0549(15) Uani 1 1 d . . . . .
F13 F 0.1065(4) 0.69999(18) 0.6354(3) 0.0551(14) Uani 1 1 d . . . . .
O1 O 0.5576(4) 0.76079(18) 0.6391(3) 0.0358(14) Uani 1 1 d . . . . .
F15 F 0.2379(4) 0.73382(18) 0.6325(3) 0.0535(15) Uani 1 1 d . . . . .
F6 F -0.0499(4) 0.5551(2) 0.5411(3) 0.0630(16) Uani 1 1 d . . . . .
F5 F -0.0143(4) 0.5537(2) 0.4350(2) 0.0637(17) Uani 1 1 d . . . . .
F9 F -0.0631(5) 0.4207(2) 0.8082(3) 0.0728(19) Uani 1 1 d . . . . .
F8 F 0.0224(4) 0.4052(2) 0.7324(3) 0.0742(19) Uani 1 1 d . . . . .
F7 F -0.0827(5) 0.4592(2) 0.7048(3) 0.0777(19) Uani 1 1 d . . . . .
F4 F 0.0141(5) 0.6141(2) 0.5054(4) 0.087(2) Uani 1 1 d . . . . .
C3 C 0.5877(6) 0.7943(3) 0.4527(4) 0.0274(18) Uani 1 1 d . . . . .
C9 C 0.7153(5) 0.7857(3) 0.5785(3) 0.0220(16) Uani 1 1 d . . . . .
C77 C 0.4626(5) 0.5350(3) 0.7813(4) 0.0266(17) Uani 1 1 d . . . . .
H77 H 0.4608 0.5588 0.7454 0.032 Uiso 1 1 calc R . . . .
C15 C 0.4531(6) 0.8177(3) 0.5641(4) 0.0280(18) Uani 1 1 d . . . . .
C56 C 0.1913(6) 0.5263(3) 0.7949(4) 0.0294(19) Uani 1 1 d . . . . .
C60 C 0.1304(6) 0.5210(3) 0.9082(4) 0.033(2) Uani 1 1 d . . . . .
C64 C 0.2879(6) 0.6023(3) 0.7695(4) 0.0301(19) Uani 1 1 d . . . . .
C65 C 0.2354(6) 0.6359(3) 0.7200(4) 0.0312(19) Uani 1 1 d . . . . .
H65 H 0.1912 0.6259 0.6747 0.037 Uiso 1 1 calc R . . . .
C11 C 0.8541(6) 0.8319(3) 0.6406(4) 0.0316(19) Uani 1 1 d . . . . .
H11 H 0.8813 0.8609 0.6592 0.038 Uiso 1 1 calc R . . . .
C72 C 0.3752(6) 0.5201(3) 0.7949(4) 0.0280(18) Uani 1 1 d . . . . .
C1 C 0.6102(6) 0.7815(3) 0.5353(3) 0.0295(18) Uani 1 1 d . . . . .
C13 C 0.8728(6) 0.7504(3) 0.6232(4) 0.0324(19) Uani 1 1 d . . . . .
H13 H 0.9128 0.7238 0.6297 0.039 Uiso 1 1 calc R . . . .
C69 C 0.3530(6) 0.6199(3) 0.8340(4) 0.0298(19) Uani 1 1 d . . . . .
H69 H 0.3902 0.5987 0.8694 0.036 Uiso 1 1 calc R . . . .
C2 C 0.5394(6) 0.7879(3) 0.5788(4) 0.034(2) Uani 1 1 d . . . . .
C50 C 0.2701(6) 0.5220(3) 0.5398(4) 0.0293(18) Uani 1 1 d . . . . .
C53 C 0.1474(6) 0.5505(3) 0.6222(4) 0.0326(19) Uani 1 1 d . . . . .
H53 H 0.1022 0.5593 0.6495 0.039 Uiso 1 1 calc R . . . .
C44 C 0.2980(6) 0.7047(3) 0.3291(4) 0.033(2) Uani 1 1 d . . . . .
H44 H 0.3314 0.6896 0.2973 0.039 Uiso 1 1 calc R . . . .
C49 C 0.3016(6) 0.5228(3) 0.6192(4) 0.0312(19) Uani 1 1 d . . . . .
H49 H 0.3654 0.5130 0.6435 0.037 Uiso 1 1 calc R . . . .
C61 C 0.1936(6) 0.5395(3) 0.8694(4) 0.034(2) Uani 1 1 d . . . . .
H61 H 0.2398 0.5617 0.8941 0.040 Uiso 1 1 calc R . . . .
C33 C 0.5075(6) 0.6688(3) 0.3757(4) 0.0295(18) Uani 1 1 d . . . . .
C28 C 0.7538(6) 0.6730(3) 0.7173(4) 0.033(2) Uani 1 1 d . . . . .
H28 H 0.7181 0.7003 0.7195 0.040 Uiso 1 1 calc R . . . .
C68 C 0.3660(6) 0.6668(3) 0.8490(4) 0.0296(19) Uani 1 1 d . . . . .
C34 C 0.5655(6) 0.6746(3) 0.3264(4) 0.033(2) Uani 1 1 d . . . . .
H34 H 0.5937 0.7039 0.3227 0.040 Uiso 1 1 calc R . . . .
C8 C 0.5227(6) 0.7676(3) 0.3989(4) 0.0281(18) Uani 1 1 d . . . . .
C10 C 0.7559(6) 0.8283(3) 0.6062(4) 0.0312(19) Uani 1 1 d . . . . .
H10 H 0.7159 0.8548 0.6014 0.037 Uiso 1 1 calc R . . . .
C67 C 0.3129(6) 0.6995(3) 0.7999(4) 0.0327(19) Uani 1 1 d . . . . .
H67 H 0.3217 0.7316 0.8099 0.039 Uiso 1 1 calc R . . . .
C24 C 0.8179(6) 0.6282(3) 0.3722(4) 0.038(2) Uani 1 1 d . . . . .
H24 H 0.8414 0.6145 0.3332 0.045 Uiso 1 1 calc R . . . .
C73 C 0.3837(6) 0.4849(3) 0.8483(4) 0.0307(19) Uani 1 1 d . . . . .
H73 H 0.3268 0.4733 0.8593 0.037 Uiso 1 1 calc R . . . .
C26 C 0.7275(6) 0.6222(3) 0.4658(4) 0.0322(19) Uani 1 1 d . . . . .
H26 H 0.6893 0.6042 0.4905 0.039 Uiso 1 1 calc R . . . .
C21 C 0.7499(6) 0.6681(3) 0.4881(4) 0.0319(19) Uani 1 1 d . . . . .
C17 C 0.3524(6) 0.8794(3) 0.4984(5) 0.041(2) Uani 1 1 d . . . . .
H17 H 0.3387 0.9023 0.4600 0.049 Uiso 1 1 calc R . . . .
C74 C 0.4733(6) 0.4662(3) 0.8863(4) 0.0318(19) Uani 1 1 d . . . . .
C7 C 0.4927(6) 0.7812(3) 0.3240(4) 0.0319(19) Uani 1 1 d . . . . .
H7 H 0.4445 0.7641 0.2891 0.038 Uiso 1 1 calc R . . . .
C25 C 0.7606(6) 0.6031(3) 0.4079(4) 0.034(2) Uani 1 1 d . . . . .
H25 H 0.7437 0.5722 0.3925 0.041 Uiso 1 1 calc R . . . .
C78 C 0.4764(7) 0.4282(3) 0.9435(4) 0.035(2) Uani 1 1 d . . . . .
C35 C 0.5831(7) 0.6381(3) 0.2825(4) 0.039(2) Uani 1 1 d . . . . .
H35 H 0.6242 0.6422 0.2498 0.047 Uiso 1 1 calc R . . . .
C36 C 0.5394(6) 0.5954(3) 0.2870(4) 0.037(2) Uani 1 1 d . . . . .
H36 H 0.5491 0.5707 0.2556 0.045 Uiso 1 1 calc R . . . .
C14 C 0.7734(6) 0.7467(3) 0.5887(4) 0.0321(19) Uani 1 1 d . . . . .
C66 C 0.2454(6) 0.6830(3) 0.7347(4) 0.032(2) Uani 1 1 d . . . . .
C4 C 0.6300(6) 0.8326(3) 0.4265(4) 0.034(2) Uani 1 1 d . . . . .
H4 H 0.6779 0.8500 0.4612 0.041 Uiso 1 1 calc R . . . .
C48 C 0.2402(6) 0.5379(3) 0.6632(4) 0.0321(19) Uani 1 1 d . . . . .
C51 C 0.1779(6) 0.5368(3) 0.5013(4) 0.036(2) Uani 1 1 d . . . . .
H51 H 0.1581 0.5369 0.4476 0.044 Uiso 1 1 calc R . . . .
C57 C 0.1207(6) 0.4936(3) 0.7630(4) 0.035(2) Uani 1 1 d . . . . .
H57 H 0.1151 0.4837 0.7126 0.042 Uiso 1 1 calc R . . . .
C6 C 0.5334(6) 0.8200(3) 0.3001(4) 0.034(2) Uani 1 1 d . . . . .
H6 H 0.5138 0.8292 0.2486 0.040 Uiso 1 1 calc R . . . .
C75 C 0.5582(7) 0.4818(3) 0.8715(4) 0.037(2) Uani 1 1 d . . . . .
H75 H 0.6191 0.4692 0.8972 0.045 Uiso 1 1 calc R . . . .
C39 C 0.3504(6) 0.7197(3) 0.4009(4) 0.0314(19) Uani 1 1 d . . . . .
C71 C 0.4361(6) 0.6829(3) 0.9190(4) 0.034(2) Uani 1 1 d . . . . .
C47 C 0.3605(6) 0.6487(3) 0.5635(4) 0.037(2) Uani 1 1 d . . . . .
H47A H 0.3258 0.6769 0.5701 0.055 Uiso 1 1 calc GR . . . .
H47B H 0.3398 0.6232 0.5908 0.055 Uiso 1 1 calc GR . . . .
H47C H 0.3463 0.6411 0.5096 0.055 Uiso 1 1 calc GR . . . .
C20 C 0.3898(7) 0.8125(3) 0.6106(5) 0.042(2) Uani 1 1 d . . . . .
H20 H 0.4017 0.7896 0.6491 0.050 Uiso 1 1 calc R . . . .
C5 C 0.6032(6) 0.8454(3) 0.3517(4) 0.034(2) Uani 1 1 d . . . . .
H5 H 0.6323 0.8715 0.3351 0.041 Uiso 1 1 calc R . . . .
C23 C 0.8410(7) 0.6737(3) 0.3936(4) 0.037(2) Uani 1 1 d . . . . .
H23 H 0.8802 0.6912 0.3690 0.045 Uiso 1 1 calc R . . . .
C22 C 0.8070(6) 0.6939(3) 0.4511(4) 0.0341(19) Uani 1 1 d . . . . .
H22 H 0.8225 0.7251 0.4651 0.041 Uiso 1 1 calc R . . . .
C32 C 0.8183(6) 0.6179(3) 0.6461(4) 0.038(2) Uani 1 1 d . . . . .
H32 H 0.8265 0.6068 0.5993 0.045 Uiso 1 1 calc R . . . .
C70 C 0.1889(7) 0.7174(3) 0.6790(4) 0.036(2) Uani 1 1 d . . . . .
C30 C 0.8446(7) 0.6088(3) 0.7816(4) 0.043(2) Uani 1 1 d . . . . .
H30 H 0.8696 0.5917 0.8266 0.052 Uiso 1 1 calc R . . . .
C27 C 0.7657(6) 0.6578(3) 0.6476(4) 0.034(2) Uani 1 1 d . . . . .
C40 C 0.2980(6) 0.7415(3) 0.4458(4) 0.039(2) Uani 1 1 d . . . . .
H40 H 0.3306 0.7518 0.4950 0.046 Uiso 1 1 calc R . . . .
C59 C 0.0623(7) 0.4881(3) 0.8746(4) 0.038(2) Uani 1 1 d . . . . .
H59 H 0.0197 0.4751 0.9010 0.045 Uiso 1 1 calc R . . . .
C12 C 0.9121(6) 0.7932(3) 0.6477(4) 0.0317(19) Uani 1 1 d . . . . .
H12 H 0.9797 0.7959 0.6696 0.038 Uiso 1 1 calc R . . . .
C58 C 0.0586(7) 0.4752(3) 0.8019(4) 0.041(2) Uani 1 1 d . . . . .
C46 C 0.5380(6) 0.6012(3) 0.5922(4) 0.036(2) Uani 1 1 d . . . . .
H46A H 0.5301 0.5937 0.5388 0.053 Uiso 1 1 calc GR . . . .
H46B H 0.5036 0.5783 0.6149 0.053 Uiso 1 1 calc GR . . . .
H46C H 0.6069 0.6008 0.6187 0.053 Uiso 1 1 calc GR . . . .
C76 C 0.5515(6) 0.5162(3) 0.8186(4) 0.034(2) Uani 1 1 d . . . . .
C29 C 0.7931(7) 0.6488(3) 0.7827(4) 0.040(2) Uani 1 1 d . . . . .
H29 H 0.7846 0.6599 0.8293 0.049 Uiso 1 1 calc R . . . .
C55 C 0.0182(7) 0.5688(3) 0.5050(4) 0.043(2) Uani 1 1 d . . . . .
C37 C 0.4827(6) 0.5887(3) 0.3363(4) 0.038(2) Uani 1 1 d . . . . .
H37 H 0.4551 0.5592 0.3403 0.046 Uiso 1 1 calc R . . . .
C79 C 0.6427(8) 0.5345(3) 0.8025(5) 0.045(2) Uani 1 1 d . . . . .
C38 C 0.4659(7) 0.6258(3) 0.3807(4) 0.038(2) Uani 1 1 d . . . . .
H38 H 0.4260 0.6215 0.4143 0.046 Uiso 1 1 calc R . . . .
C45 C 0.4986(7) 0.6651(3) 0.7006(4) 0.040(2) Uani 1 1 d . . . . .
H45A H 0.5659 0.6603 0.7293 0.060 Uiso 1 1 calc GR . . . .
H45B H 0.4570 0.6425 0.7166 0.060 Uiso 1 1 calc GR . . . .
H45C H 0.4782 0.6963 0.7098 0.060 Uiso 1 1 calc GR . . . .
C54 C 0.3353(7) 0.5071(3) 0.4934(4) 0.035(2) Uani 1 1 d . . . . .
C31 C 0.8595(7) 0.5937(3) 0.7127(4) 0.042(2) Uani 1 1 d . . . . .
H31 H 0.8977 0.5671 0.7113 0.050 Uiso 1 1 calc R . . . .
C52 C 0.1167(6) 0.5511(3) 0.5427(4) 0.036(2) Uani 1 1 d . . . . .
C63 C 0.1339(7) 0.5358(3) 0.9872(4) 0.040(2) Uani 1 1 d . . . . .
C16 C 0.4344(6) 0.8519(3) 0.5084(4) 0.036(2) Uani 1 1 d . . . . .
H16 H 0.4776 0.8564 0.4775 0.044 Uiso 1 1 calc R . . . .
C80 C -0.0140(8) 0.4395(4) 0.7629(5) 0.052(3) Uani 1 1 d . . . . .
C42 C 0.1497(7) 0.7332(3) 0.3482(5) 0.048(2) Uani 1 1 d . . . . .
H42 H 0.0819 0.7379 0.3307 0.057 Uiso 1 1 calc R . . . .
C18 C 0.2916(8) 0.8734(3) 0.5442(5) 0.055(3) Uani 1 1 d . . . . .
H18 H 0.2354 0.8921 0.5369 0.066 Uiso 1 1 calc R . . . .
C43 C 0.1983(7) 0.7112(3) 0.3030(4) 0.043(2) Uani 1 1 d . . . . .
H43 H 0.1646 0.7005 0.2543 0.052 Uiso 1 1 calc R . . . .
F22B F 0.7085(10) 0.5009(4) 0.8068(10) 0.081(5) Uani 0.6 1 d . . P A 1
C41 C 0.1985(7) 0.7485(3) 0.4192(5) 0.047(2) Uani 1 1 d . . . . .
H41 H 0.1642 0.7638 0.4501 0.056 Uiso 1 1 calc R . . . .
C19 C 0.3099(7) 0.8410(3) 0.6001(5) 0.053(3) Uani 1 1 d . . . . .
H19 H 0.2675 0.8380 0.6320 0.064 Uiso 1 1 calc R . . . .
F22A F 0.6490(13) 0.5182(8) 0.7309(9) 0.071(5) Uani 0.4 1 d . U P A 2
B1 B 0.2755(7) 0.5458(3) 0.7548(4) 0.033(2) Uani 1 1 d . . . . .
F23B F 0.6902(11) 0.5626(7) 0.8602(8) 0.096(5) Uani 0.6 1 d . . P A 1
F23A F 0.7191(13) 0.5256(9) 0.8487(13) 0.071(6) Uani 0.4 1 d . U P A 2
F21A F 0.6381(13) 0.5810(5) 0.7915(14) 0.072(5) Uani 0.4 1 d . U P A 2
F21B F 0.6340(8) 0.5566(7) 0.7429(7) 0.079(4) Uani 0.6 1 d . . P A 1

loop_
_atom_site_aniso_label
_atom_site_aniso_U_11
_atom_site_aniso_U_22
_atom_site_aniso_U_33
_atom_site_aniso_U_23
_atom_site_aniso_U_13
_atom_site_aniso_U_12
Co1 0.0327(9) 0.0357(8) 0.0232(6) 0.0004(5) 0.0111(5) -0.0005(7)
P2 0.0331(14) 0.0355(12) 0.0236(8) 0.0004(8) 0.0111(8) 0.0009(10)
P1 0.0368(15) 0.0364(12) 0.0243(9) 0.0006(8) 0.0108(9) 0.0005(10)
P3 0.0356(15) 0.0357(12) 0.0280(9) 0.0015(8) 0.0144(9) -0.0016(10)
F18 0.046(4) 0.045(3) 0.046(3) -0.006(2) 0.007(2) 0.001(3)
F20 0.076(4) 0.031(3) 0.037(2) -0.001(2) 0.016(2) -0.010(3)
F1 0.043(4) 0.069(4) 0.037(2) 0.000(2) 0.020(2) 0.016(3)
F19 0.059(4) 0.050(3) 0.033(2) 0.007(2) 0.026(2) 0.003(3)
F16 0.064(4) 0.059(3) 0.025(2) -0.008(2) 0.015(2) -0.011(3)
F11 0.048(4) 0.065(4) 0.032(2) -0.011(2) 0.015(2) -0.016(3)
F12 0.077(4) 0.044(3) 0.030(2) 0.005(2) 0.020(2) -0.009(3)
F17 0.060(4) 0.033(3) 0.045(3) -0.001(2) 0.011(2) -0.006(2)
F3 0.054(4) 0.057(3) 0.040(2) -0.019(2) 0.018(2) -0.008(3)
F14 0.070(4) 0.046(3) 0.046(3) 0.006(2) 0.019(3) 0.025(3)
F2 0.050(4) 0.050(3) 0.049(3) 0.002(2) 0.026(3) -0.002(3)
F10 0.047(4) 0.062(3) 0.048(3) -0.007(2) 0.027(3) 0.011(3)
F21 0.039(4) 0.071(4) 0.053(3) 0.030(3) 0.009(3) 0.010(3)
F13 0.049(4) 0.050(3) 0.056(3) 0.012(2) -0.005(3) 0.001(3)
O1 0.045(4) 0.041(3) 0.024(2) -0.003(2) 0.013(2) -0.005(3)
F15 0.052(4) 0.066(4) 0.050(3) 0.028(3) 0.027(3) 0.020(3)
F6 0.030(4) 0.104(5) 0.053(3) -0.006(3) 0.005(3) 0.009(3)
F5 0.051(4) 0.099(5) 0.033(2) -0.011(3) -0.004(2) 0.020(3)
F9 0.077(5) 0.101(5) 0.050(3) -0.017(3) 0.033(3) -0.051(4)
F8 0.071(5) 0.073(4) 0.090(4) -0.039(3) 0.041(4) -0.030(4)
F7 0.069(5) 0.088(5) 0.064(3) -0.001(3) -0.006(3) -0.025(4)
F4 0.064(5) 0.047(4) 0.120(5) -0.005(3) -0.029(4) 0.018(3)
C3 0.029(5) 0.030(4) 0.026(3) -0.003(3) 0.013(3) 0.002(4)
C9 0.008(4) 0.039(4) 0.022(3) 0.003(3) 0.008(3) 0.002(3)
C77 0.013(5) 0.042(5) 0.024(3) 0.002(3) 0.003(3) -0.004(4)
C15 0.022(5) 0.032(4) 0.033(4) -0.001(3) 0.013(3) 0.005(4)
C56 0.028(5) 0.034(5) 0.030(4) 0.002(3) 0.014(3) 0.003(4)
C60 0.042(6) 0.030(5) 0.034(4) 0.002(3) 0.021(4) 0.004(4)
C64 0.033(5) 0.033(5) 0.027(3) 0.002(3) 0.013(3) -0.002(4)
C65 0.038(6) 0.031(5) 0.029(4) 0.003(3) 0.015(4) -0.006(4)
C11 0.020(5) 0.039(5) 0.035(4) -0.002(4) 0.005(3) 0.002(4)
C72 0.025(5) 0.034(5) 0.025(3) 0.000(3) 0.007(3) 0.006(4)
C1 0.034(5) 0.036(5) 0.018(3) 0.002(3) 0.005(3) 0.003(4)
C13 0.027(5) 0.041(5) 0.031(4) 0.003(3) 0.012(4) 0.002(4)
C69 0.035(6) 0.036(5) 0.023(3) 0.004(3) 0.015(3) 0.011(4)
C2 0.043(6) 0.043(5) 0.021(3) -0.002(3) 0.015(3) -0.007(4)
C50 0.028(5) 0.036(5) 0.027(3) 0.002(3) 0.013(3) -0.007(4)
C53 0.031(6) 0.038(5) 0.032(4) -0.001(3) 0.013(4) -0.002(4)
C44 0.029(5) 0.045(5) 0.026(4) 0.003(3) 0.011(3) 0.004(4)
C49 0.033(5) 0.035(5) 0.026(4) 0.005(3) 0.008(3) 0.003(4)
C61 0.048(6) 0.028(4) 0.030(4) 0.004(3) 0.018(4) 0.004(4)
C33 0.031(5) 0.033(5) 0.024(3) 0.001(3) 0.006(3) 0.000(4)
C28 0.036(6) 0.032(5) 0.035(4) 0.008(3) 0.016(4) -0.002(4)
C68 0.033(5) 0.029(5) 0.026(4) 0.000(3) 0.006(3) 0.005(4)
C34 0.038(6) 0.038(5) 0.023(3) 0.000(3) 0.008(3) 0.005(4)
C8 0.024(5) 0.040(5) 0.024(3) -0.002(3) 0.013(3) 0.003(4)
C10 0.035(6) 0.033(5) 0.029(4) -0.002(3) 0.013(3) -0.006(4)
C67 0.030(5) 0.044(5) 0.026(4) 0.000(3) 0.010(3) 0.006(4)
C24 0.040(6) 0.045(5) 0.030(4) 0.003(4) 0.014(4) 0.014(4)
C73 0.039(6) 0.034(5) 0.025(4) -0.001(3) 0.017(4) -0.010(4)
C26 0.025(5) 0.041(5) 0.031(4) 0.007(3) 0.008(3) 0.005(4)
C21 0.032(5) 0.038(5) 0.028(4) 0.002(3) 0.010(3) 0.004(4)
C17 0.026(6) 0.050(6) 0.052(5) 0.004(4) 0.017(4) 0.009(4)
C74 0.036(6) 0.034(5) 0.025(3) 0.005(3) 0.005(3) 0.001(4)
C7 0.027(5) 0.045(5) 0.027(4) -0.008(4) 0.012(3) -0.004(4)
C25 0.036(6) 0.039(5) 0.027(4) -0.005(3) 0.009(4) 0.000(4)
C78 0.034(6) 0.036(5) 0.035(4) 0.007(4) 0.011(4) 0.003(4)
C35 0.049(7) 0.039(5) 0.032(4) 0.002(4) 0.018(4) 0.011(4)
C36 0.054(7) 0.034(5) 0.021(4) -0.005(3) 0.006(4) 0.004(4)
C14 0.040(6) 0.033(5) 0.028(4) -0.007(3) 0.016(4) 0.004(4)
C66 0.039(6) 0.035(5) 0.027(4) 0.010(3) 0.014(4) 0.009(4)
C4 0.039(6) 0.041(5) 0.027(4) -0.003(3) 0.014(4) -0.003(4)
C48 0.035(6) 0.029(4) 0.031(4) 0.002(3) 0.006(4) -0.006(4)
C51 0.034(6) 0.048(5) 0.027(4) -0.004(4) 0.008(4) 0.003(4)
C57 0.040(6) 0.037(5) 0.036(4) -0.002(4) 0.021(4) 0.002(4)
C6 0.033(6) 0.046(5) 0.023(3) 0.003(3) 0.010(3) -0.002(4)
C75 0.038(6) 0.039(5) 0.031(4) 0.004(4) 0.004(4) 0.008(4)
C39 0.027(5) 0.038(5) 0.032(4) 0.003(3) 0.012(3) -0.006(4)
C71 0.034(6) 0.039(5) 0.032(4) 0.003(3) 0.015(4) 0.011(4)
C47 0.037(6) 0.038(5) 0.040(4) 0.001(4) 0.017(4) -0.002(4)
C20 0.041(6) 0.042(5) 0.050(5) 0.003(4) 0.026(4) 0.011(5)
C5 0.039(6) 0.034(5) 0.032(4) -0.006(3) 0.014(4) -0.007(4)
C23 0.051(7) 0.037(5) 0.032(4) 0.002(4) 0.025(4) -0.005(4)
C22 0.021(5) 0.041(5) 0.038(4) 0.001(4) 0.004(4) 0.004(4)
C32 0.032(6) 0.044(5) 0.036(4) 0.000(4) 0.008(4) -0.003(4)
C70 0.040(6) 0.038(5) 0.033(4) 0.001(4) 0.017(4) 0.004(4)
C30 0.041(6) 0.054(6) 0.035(4) 0.015(4) 0.010(4) -0.010(5)
C27 0.034(6) 0.043(5) 0.028(4) 0.001(3) 0.013(4) -0.003(4)
C40 0.030(6) 0.054(6) 0.034(4) -0.007(4) 0.012(4) -0.001(4)
C59 0.046(6) 0.040(5) 0.032(4) 0.001(4) 0.020(4) -0.005(4)
C12 0.024(5) 0.042(5) 0.030(4) 0.000(3) 0.010(3) -0.003(4)
C58 0.055(7) 0.039(5) 0.035(4) 0.000(4) 0.020(4) -0.009(5)
C46 0.028(5) 0.040(5) 0.039(4) 0.001(4) 0.010(4) 0.002(4)
C76 0.030(6) 0.044(5) 0.030(4) 0.004(4) 0.010(4) -0.005(4)
C29 0.047(7) 0.043(5) 0.030(4) 0.006(4) 0.009(4) -0.004(5)
C55 0.043(7) 0.048(6) 0.037(4) -0.008(4) 0.010(4) 0.009(5)
C37 0.051(6) 0.036(5) 0.024(4) -0.005(3) 0.001(4) 0.006(4)
C79 0.042(7) 0.049(6) 0.045(5) 0.006(5) 0.010(5) -0.003(5)
C38 0.050(7) 0.036(5) 0.028(4) 0.000(3) 0.010(4) -0.009(4)
C45 0.050(7) 0.045(5) 0.029(4) 0.000(4) 0.017(4) -0.002(5)
C54 0.048(7) 0.032(5) 0.026(4) -0.003(3) 0.013(4) -0.011(4)
C31 0.039(6) 0.042(5) 0.043(4) 0.008(4) 0.006(4) 0.000(4)
C52 0.036(6) 0.040(5) 0.031(4) 0.004(4) 0.006(4) 0.004(4)
C63 0.051(7) 0.042(5) 0.035(4) 0.003(4) 0.023(4) -0.006(5)
C16 0.036(6) 0.035(5) 0.041(4) 0.004(4) 0.017(4) 0.002(4)
C80 0.048(7) 0.070(7) 0.043(5) -0.008(5) 0.023(5) -0.021(6)
C42 0.035(6) 0.066(7) 0.041(5) 0.005(4) 0.008(4) 0.002(5)
C18 0.056(8) 0.052(6) 0.059(6) 0.001(5) 0.020(5) 0.025(5)
C43 0.034(6) 0.059(6) 0.036(4) 0.007(4) 0.007(4) -0.005(5)
F22B 0.046(9) 0.062(9) 0.152(15) 0.012(8) 0.058(10) 0.002(7)
C41 0.035(6) 0.061(6) 0.046(5) -0.002(4) 0.016(4) 0.008(5)
C19 0.053(8) 0.060(7) 0.055(5) 0.007(5) 0.027(5) -0.002(6)
F22A 0.043(12) 0.118(16) 0.064(10) 0.008(11) 0.038(9) -0.013(12)
B1 0.040(7) 0.036(6) 0.024(4) -0.003(4) 0.010(4) 0.008(5)
F23B 0.070(11) 0.143(14) 0.082(9) -0.030(10) 0.034(8) -0.063(10)
F23A 0.024(10) 0.091(17) 0.086(15) 0.047(12) -0.008(10) -0.020(12)
F21A 0.060(13) 0.047(11) 0.121(17) 0.013(10) 0.047(13) 0.004(8)
F21B 0.043(8) 0.130(13) 0.063(8) 0.065(9) 0.014(6) -0.002(9)

loop_
_atom_type_symbol
_atom_type_description
_atom_type_scat_dispersion_real
_atom_type_scat_dispersion_imag
_atom_type_scat_source
C C 0.0181 0.0091 'International Tables Vol C Tables 4.2.6.8 and 6.1.1.4'
H H 0.0000 0.0000 'International Tables Vol C Tables 4.2.6.8 and 6.1.1.4'
B B 0.0090 0.0039 'International Tables Vol C Tables 4.2.6.8 and 6.1.1.4'
Co Co -2.3653 3.6143 'International Tables Vol C Tables 4.2.6.8 and 6.1.1.4'
F F 0.0727 0.0534 'International Tables Vol C Tables 4.2.6.8 and 6.1.1.4'
O O 0.0492 0.0322 'International Tables Vol C Tables 4.2.6.8 and 6.1.1.4'
P P 0.2955 0.4335 'International Tables Vol C Tables 4.2.6.8 and 6.1.1.4'

loop_
_geom_angle_atom_site_label_1
_geom_angle_atom_site_label_2
_geom_angle_atom_site_label_3
_geom_angle
P2 Co1 P1 105.49(8)
P2 Co1 P3 101.14(9)
P3 Co1 P1 102.01(9)
O1 Co1 P2 136.12(18)
O1 Co1 P1 108.64(19)
O1 Co1 P3 97.88(16)
O1 Co1 C1 69.7(2)
O1 Co1 C2 38.2(2)
C1 Co1 P2 87.8(2)
C1 Co1 P1 83.7(2)
C1 Co1 P3 167.50(19)
C1 Co1 C2 41.0(3)
C2 Co1 P2 101.3(2)
C2 Co1 P1 116.5(3)
C2 Co1 P3 127.6(2)
C33 P2 Co1 120.3(3)
C8 P2 Co1 102.0(2)
C8 P2 C33 104.9(3)
C39 P2 Co1 122.0(2)
C39 P2 C33 102.2(4)
C39 P2 C8 103.0(4)
C21 P1 Co1 125.0(3)
C21 P1 C27 104.7(4)
C14 P1 Co1 99.6(3)
C14 P1 C21 106.0(4)
C14 P1 C27 100.8(4)
C27 P1 Co1 117.2(3)
C47 P3 Co1 117.5(3)
C47 P3 C45 101.2(4)
C46 P3 Co1 118.4(3)
C46 P3 C47 102.5(4)
C46 P3 C45 104.9(4)
C45 P3 Co1 110.3(3)
C2 O1 Co1 76.2(4)
C8 C3 C1 120.0(7)
C8 C3 C4 117.6(6)
C4 C3 C1 122.4(7)
C10 C9 C1 121.5(7)
C14 C9 C1 119.1(7)
C14 C9 C10 119.4(7)
C72 C77 H77 118.8
C76 C77 H77 118.8
C76 C77 C72 122.4(7)
C20 C15 C2 118.0(7)
C16 C15 C2 122.8(7)
C16 C15 C20 119.2(7)
C61 C56 B1 119.9(7)
C57 C56 C61 114.9(7)
C57 C56 B1 124.9(6)
C61 C60 C63 121.3(8)
C59 C60 C61 120.7(7)
C59 C60 C63 118.0(7)
C65 C64 B1 124.1(7)
C69 C64 C65 114.9(7)
C69 C64 B1 121.0(7)
C64 C65 H65 118.6
C66 C65 C64 122.9(7)
C66 C65 H65 118.6
C10 C11 H11 120.2
C12 C11 H11 120.2
C12 C11 C10 119.5(8)
C77 C72 B1 120.2(7)
C73 C72 C77 115.4(7)
C73 C72 B1 124.3(7)
C3 C1 Co1 114.0(5)
C3 C1 C9 115.5(6)
C9 C1 Co1 110.6(5)
C2 C1 Co1 69.9(4)
C2 C1 C3 121.4(7)
C2 C1 C9 116.3(6)
C14 C13 H13 120.2
C12 C13 H13 120.2
C12 C13 C14 119.6(8)
C64 C69 H69 118.4
C68 C69 C64 123.2(7)
C68 C69 H69 118.4
O1 C2 Co1 65.6(4)
O1 C2 C15 118.2(6)
O1 C2 C1 111.6(7)
C15 C2 Co1 131.0(6)
C1 C2 Co1 69.1(4)
C1 C2 C15 130.1(6)
C49 C50 C54 121.2(8)
C51 C50 C49 121.7(7)
C51 C50 C54 117.1(6)
C48 C53 H53 118.0
C48 C53 C52 124.0(7)
C52 C53 H53 118.0
C39 C44 H44 119.0
C43 C44 H44 119.0
C43 C44 C39 122.0(7)
C50 C49 H49 119.4
C48 C49 C50 121.2(8)
C48 C49 H49 119.4
C56 C61 H61 118.8
C60 C61 C56 122.3(8)
C60 C61 H61 118.8
C34 C33 P2 123.6(6)
C34 C33 C38 119.1(7)
C38 C33 P2 117.2(6)
C27 C28 H28 119.5
C29 C28 H28 119.5
C29 C28 C27 121.0(8)
C69 C68 C71 120.2(7)
C67 C68 C69 121.1(7)
C67 C68 C71 118.7(7)
C33 C34 H34 119.5
C33 C34 C35 121.1(8)
C35 C34 H34 119.5
C3 C8 P2 115.6(5)
C7 C8 P2 123.2(6)
C7 C8 C3 121.2(7)
C9 C10 H10 119.7
C11 C10 C9 120.6(8)
C11 C10 H10 119.7
C68 C67 H67 121.4
C68 C67 C66 117.2(8)
C66 C67 H67 121.4
C25 C24 H24 120.3
C25 C24 C23 119.5(7)
C23 C24 H24 120.3
C72 C73 H73 118.9
C72 C73 C74 122.2(7)
C74 C73 H73 118.9
C21 C26 H26 119.9
C25 C26 H26 119.9
C25 C26 C21 120.2(7)
C26 C21 P1 120.4(6)
C26 C21 C22 118.7(7)
C22 C21 P1 120.9(6)
C16 C17 H17 120.1
C18 C17 H17 120.1
C18 C17 C16 119.8(8)
C73 C74 C78 119.0(7)
C75 C74 C73 120.9(7)
C75 C74 C78 120.2(8)
C8 C7 H7 120.1
C8 C7 C6 119.7(7)
C6 C7 H7 120.1
C24 C25 C26 121.1(8)
C24 C25 H25 119.5
C26 C25 H25 119.5
F20 C78 C74 111.2(6)
F19 C78 F20 106.2(7)
F19 C78 F21 107.4(6)
F19 C78 C74 112.2(7)
F21 C78 F20 107.5(7)
F21 C78 C74 112.1(7)
C34 C35 H35 120.4
C34 C35 C36 119.2(7)
C36 C35 H35 120.4
C35 C36 H36 119.6
C37 C36 C35 120.9(7)
C37 C36 H36 119.6
C9 C14 P1 114.6(6)
C9 C14 C13 120.1(7)
C13 C14 P1 124.9(6)
C65 C66 C67 120.6(7)
C65 C66 C70 120.6(7)
C67 C66 C70 118.6(7)
C3 C4 H4 119.4
C5 C4 C3 121.2(8)
C5 C4 H4 119.4
C53 C48 C49 114.9(7)
C53 C48 B1 120.9(7)
C49 C48 B1 123.9(7)
C50 C51 H51 120.9
C52 C51 C50 118.2(7)
C52 C51 H51 120.9
C56 C57 H57 118.8
C58 C57 C56 122.5(7)
C58 C57 H57 118.8
C7 C6 H6 120.0
C7 C6 C5 119.9(7)
C5 C6 H6 120.0
C74 C75 H75 121.0
C76 C75 C74 117.9(8)
C76 C75 H75 121.0
C44 C39 P2 123.5(6)
C40 C39 P2 119.5(6)
C40 C39 C44 116.9(8)
F18 C71 F17 105.5(7)
F18 C71 C68 112.7(6)
F16 C71 F18 107.4(6)
F16 C71 F17 105.7(6)
F16 C71 C68 112.6(7)
F17 C71 C68 112.4(6)
P3 C47 H47A 109.5
P3 C47 H47B 109.5
P3 C47 H47C 109.5
H47A C47 H47B 109.5
H47A C47 H47C 109.5
H47B C47 H47C 109.5
C15 C20 H20 120.3
C19 C20 C15 119.4(8)
C19 C20 H20 120.3
C4 C5 C6 120.0(7)
C4 C5 H5 120.0
C6 C5 H5 120.0
C24 C23 H23 119.8
C24 C23 C22 120.3(7)
C22 C23 H23 119.8
C21 C22 H22 119.9
C23 C22 C21 120.1(8)
C23 C22 H22 119.9
C27 C32 H32 119.7
C27 C32 C31 120.6(7)
C31 C32 H32 119.7
F14 C70 F13 105.8(7)
F14 C70 C66 112.6(6)
F13 C70 C66 112.9(7)
F15 C70 F14 105.4(7)
F15 C70 F13 106.3(6)
F15 C70 C66 113.1(7)
C29 C30 H30 120.6
C29 C30 C31 118.9(8)
C31 C30 H30 120.6
C28 C27 P1 116.4(6)
C32 C27 P1 125.3(5)
C32 C27 C28 118.3(7)
C39 C40 H40 119.5
C41 C40 C39 120.9(8)
C41 C40 H40 119.5
C60 C59 H59 121.1
C58 C59 C60 117.7(8)
C58 C59 H59 121.1
C11 C12 C13 120.8(8)
C11 C12 H12 119.6
C13 C12 H12 119.6
C57 C58 C80 118.4(7)
C59 C58 C57 121.8(8)
C59 C58 C80 119.8(8)
P3 C46 H46A 109.5
P3 C46 H46B 109.5
P3 C46 H46C 109.5
H46A C46 H46B 109.5
H46A C46 H46C 109.5
H46B C46 H46C 109.5
C77 C76 C79 119.7(7)
C75 C76 C77 121.2(8)
C75 C76 C79 119.0(8)
C28 C29 C30 121.0(7)
C28 C29 H29 119.5
C30 C29 H29 119.5
F6 C55 C52 112.3(7)
F5 C55 F6 104.8(8)
F5 C55 C52 113.0(7)
F4 C55 F6 104.3(7)
F4 C55 F5 109.5(7)
F4 C55 C52 112.4(8)
C36 C37 H37 120.3
C36 C37 C38 119.3(8)
C38 C37 H37 120.3
F22B C79 C76 111.4(9)
F22B C79 F23B 100.7(12)
F22A C79 C76 109.2(10)
F23B C79 C76 110.0(8)
F23A C79 C76 117.2(11)
F23A C79 F22A 108.1(17)
F23A C79 F21A 108.0(16)
F21A C79 C76 111.5(11)
F21A C79 F22A 101.7(13)
F21B C79 C76 117.3(10)
F21B C79 F22B 109.4(12)
F21B C79 F23B 106.7(13)
C33 C38 C37 120.4(7)
C33 C38 H38 119.8
C37 C38 H38 119.8
P3 C45 H45A 109.5
P3 C45 H45B 109.5
P3 C45 H45C 109.5
H45A C45 H45B 109.5
H45A C45 H45C 109.5
H45B C45 H45C 109.5
F1 C54 C50 113.4(6)
F3 C54 F1 105.9(7)
F3 C54 F2 105.1(5)
F3 C54 C50 114.6(7)
F2 C54 F1 104.0(7)
F2 C54 C50 113.0(7)
C32 C31 C30 120.1(8)
C32 C31 H31 120.0
C30 C31 H31 120.0
C53 C52 C55 119.3(7)
C51 C52 C53 119.9(8)
C51 C52 C55 120.8(7)
F11 C63 C60 112.6(7)
F12 C63 F11 106.3(7)
F12 C63 C60 112.4(7)
F10 C63 F11 105.9(7)
F10 C63 F12 106.5(6)
F10 C63 C60 112.6(8)
C15 C16 H16 120.1
C17 C16 C15 119.8(7)
C17 C16 H16 120.1
F9 C80 F7 105.4(8)
F9 C80 C58 113.2(7)
F8 C80 F9 106.7(8)
F8 C80 F7 105.5(7)
F8 C80 C58 114.8(8)
F7 C80 C58 110.5(8)
C43 C42 H42 119.8
C43 C42 C41 120.4(9)
C41 C42 H42 119.8
C17 C18 H18 119.4
C19 C18 C17 121.2(9)
C19 C18 H18 119.4
C44 C43 H43 120.3
C42 C43 C44 119.4(8)
C42 C43 H43 120.3
C40 C41 H41 119.9
C42 C41 C40 120.3(8)
C42 C41 H41 119.9
C20 C19 H19 119.7
C18 C19 C20 120.5(8)
C18 C19 H19 119.7
C64 B1 C56 108.8(6)
C72 B1 C56 107.5(6)
C72 B1 C64 109.7(7)
C72 B1 C48 113.9(6)
C48 B1 C56 109.8(7)
C48 B1 C64 107.1(6)

loop_
_geom_bond_atom_site_label_1
_geom_bond_atom_site_label_2
_geom_bond_distance
Co1 P2 2.202(2)
Co1 P1 2.284(3)
Co1 P3 2.236(2)
Co1 O1 1.953(5)
Co1 C1 2.071(8)
Co1 C2 2.083(8)
P2 C33 1.825(7)
P2 C8 1.821(8)
P2 C39 1.804(9)
P1 C21 1.814(7)
P1 C14 1.809(8)
P1 C27 1.832(8)
P3 C47 1.807(9)
P3 C46 1.803(8)
P3 C45 1.823(7)
F18 C71 1.341(9)
F20 C78 1.346(9)
F1 C54 1.361(10)
F19 C78 1.329(8)
F16 C71 1.336(8)
F11 C63 1.358(10)
F12 C63 1.338(9)
F17 C71 1.362(9)
F3 C54 1.323(8)
F14 C70 1.338(9)
F2 C54 1.355(8)
F10 C63 1.328(10)
F21 C78 1.330(9)
F13 C70 1.341(10)
O1 C2 1.325(9)
F15 C70 1.325(8)
F6 C55 1.372(10)
F5 C55 1.320(9)
F9 C80 1.334(9)
F8 C80 1.312(11)
F7 C80 1.372(11)
F4 C55 1.312(10)
C3 C1 1.510(9)
C3 C8 1.401(10)
C3 C4 1.405(10)
C9 C1 1.512(10)
C9 C10 1.401(10)
C9 C14 1.385(10)
C77 H77 0.9500
C77 C72 1.404(10)
C77 C76 1.390(11)
C15 C2 1.474(11)
C15 C20 1.403(10)
C15 C16 1.399(10)
C56 C61 1.410(9)
C56 C57 1.399(11)
C56 B1 1.663(12)
C60 C61 1.393(10)
C60 C59 1.388(11)
C60 C63 1.497(10)
C64 C65 1.406(10)
C64 C69 1.399(10)
C64 B1 1.662(12)
C65 H65 0.9500
C65 C66 1.391(10)
C11 H11 0.9500
C11 C10 1.388(11)
C11 C12 1.382(10)
C72 C73 1.396(10)
C72 B1 1.608(12)
C1 C2 1.455(10)
C13 H13 0.9500
C13 C14 1.403(11)
C13 C12 1.386(11)
C69 H69 0.9500
C69 C68 1.391(10)
C50 C49 1.407(9)
C50 C51 1.393(11)
C50 C54 1.479(10)
C53 H53 0.9500
C53 C48 1.396(11)
C53 C52 1.407(10)
C44 H44 0.9500
C44 C39 1.404(10)
C44 C43 1.395(11)
C49 H49 0.9500
C49 C48 1.407(10)
C61 H61 0.9500
C33 C34 1.385(10)
C33 C38 1.396(11)
C28 H28 0.9500
C28 C27 1.402(10)
C28 C29 1.375(10)
C68 C67 1.388(10)
C68 C71 1.484(11)
C34 H34 0.9500
C34 C35 1.389(10)
C8 C7 1.386(10)
C10 H10 0.9500
C67 H67 0.9500
C67 C66 1.412(11)
C24 H24 0.9500
C24 C25 1.381(11)
C24 C23 1.390(11)
C73 H73 0.9500
C73 C74 1.401(11)
C26 H26 0.9500
C26 C21 1.403(11)
C26 C25 1.384(10)
C21 C22 1.405(10)
C17 H17 0.9500
C17 C16 1.390(11)
C17 C18 1.367(11)
C74 C78 1.513(10)
C74 C75 1.387(11)
C7 H7 0.9500
C7 C6 1.388(10)
C25 H25 0.9500
C35 H35 0.9500
C35 C36 1.398(11)
C36 H36 0.9500
C36 C37 1.376(11)
C66 C70 1.504(11)
C4 H4 0.9500
C4 C5 1.376(10)
C48 B1 1.639(10)
C51 H51 0.9500
C51 C52 1.364(10)
C57 H57 0.9500
C57 C58 1.383(10)
C6 H6 0.9500
C6 C5 1.394(11)
C75 H75 0.9500
C75 C76 1.376(10)
C39 C40 1.399(10)
C47 H47A 0.9800
C47 H47B 0.9800
C47 H47C 0.9800
C20 H20 0.9500
C20 C19 1.383(12)
C5 H5 0.9500
C23 H23 0.9500
C23 C22 1.398(10)
C22 H22 0.9500
C32 H32 0.9500
C32 C27 1.385(11)
C32 C31 1.397(11)
C30 H30 0.9500
C30 C29 1.376(12)
C30 C31 1.403(11)
C40 H40 0.9500
C40 C41 1.395(12)
C59 H59 0.9500
C59 C58 1.370(10)
C12 H12 0.9500
C58 C80 1.508(12)
C46 H46A 0.9800
C46 H46B 0.9800
C46 H46C 0.9800
C76 C79 1.506(12)
C29 H29 0.9500
C55 C52 1.491(12)
C37 H37 0.9500
C37 C38 1.405(10)
C79 F22B 1.343(15)
C79 F22A 1.420(18)
C79 F23B 1.368(15)
C79 F23A 1.224(18)
C79 F21A 1.362(18)
C79 F21B 1.246(12)
C38 H38 0.9500
C45 H45A 0.9800
C45 H45B 0.9800
C45 H45C 0.9800
C31 H31 0.9500
C16 H16 0.9500
C42 H42 0.9500
C42 C43 1.369(11)
C42 C41 1.381(12)
C18 H18 0.9500
C18 C19 1.363(12)
C43 H43 0.9500
C41 H41 0.9500
C19 H19 0.9500
